data_4082340
loop_
_publ_author_name
'Duke, Charles B.'
'Letterman, Roger G.'
'Johnson, Jermaine O.'
'Barr, James W.'
'Hu, Songnan'
'Ross, Charles R.'
'Webster, Charles Edwin'
'Burkey, Theodore J.'

_publ_section_title
;
 Photochemistry of Chromium Arene Tricarbonyl Complexes with Tethered
 Pyridinyl and Propenyl Groups: Investigations of the Effect of Ring Size
 on Chelate Formation, Structure, and Linkage Isomerization
;
_journal_issue 2
_journal_name_full Organometallics
_journal_page_first 485
_journal_paper_doi 10.1021/om400928k
_journal_volume 33
_journal_year 2014
_chemical_formula_sum 'C15 H13 Cr N O2'
_chemical_formula_weight 291.26
_chemical_name_systematic
;
 ?
;
_space_group_IT_number 14
_symmetry_cell_setting monoclinic
_symmetry_space_group_name_Hall '-P 2yab'
_symmetry_space_group_name_H-M 'P 1 21/a 1'
_atom_sites_solution_hydrogens geom
_atom_sites_solution_primary direct
_atom_sites_solution_secondary difmap
_audit_creation_method SHELXL-97
_cell_angle_alpha 90.00
_cell_angle_beta 112.072(3)
_cell_angle_gamma 90.00
_cell_formula_units_Z 4
_cell_length_a 12.6721(8)
_cell_length_b 7.9582(5)
_cell_length_c 13.3139(8)
_cell_measurement_temperature 173(2)
_cell_volume 1244.27(14)
_computing_cell_refinement 'SMART, Bruker (2000)'
_computing_data_collection 'SMART, Bruker (2000)'
_computing_data_reduction 'XPREP, Bruker (2000)'
_computing_molecular_graphics 'Raster3D (Merritt, 1997)'
_computing_structure_refinement 'SHELXL-97 (Sheldrick, 1997)'
_computing_structure_solution 'SHELXs-97 (Sheldrick, 1990)'
_diffrn_ambient_temperature 173(2)
_diffrn_measured_fraction_theta_full 0.921
_diffrn_measured_fraction_theta_max 0.921
_diffrn_measurement_device_type 'CCD area detector'
_diffrn_radiation_monochromator 'osmic mirrors'
_diffrn_radiation_source 'rotating anode'
_diffrn_radiation_type CuK\a
_diffrn_radiation_wavelength 1.54178
_diffrn_reflns_av_R_equivalents 0.0318
_diffrn_reflns_av_sigmaI/netI 0.0298
_diffrn_reflns_limit_h_max 15
_diffrn_reflns_limit_h_min -15
_diffrn_reflns_limit_k_max 9
_diffrn_reflns_limit_k_min -9
_diffrn_reflns_limit_l_max 15
_diffrn_reflns_limit_l_min -14
_diffrn_reflns_number 8435
_diffrn_reflns_theta_full 67.37
_diffrn_reflns_theta_max 67.37
_diffrn_reflns_theta_min 3.58
_exptl_absorpt_coefficient_mu 7.535
_exptl_absorpt_correction_T_max 0.7044
_exptl_absorpt_correction_T_min 0.5504
_exptl_absorpt_correction_type multi-scan
_exptl_absorpt_process_details 'SADABS, Bruker (2000)'
_exptl_crystal_colour red
_exptl_crystal_density_diffrn 1.555
_exptl_crystal_density_method 'not measured'
_exptl_crystal_description prism
_exptl_crystal_F_000 600
_exptl_crystal_size_max 0.09
_exptl_crystal_size_mid 0.08
_exptl_crystal_size_min 0.05
_refine_diff_density_max 0.624
_refine_diff_density_min -0.388
_refine_diff_density_rms 0.111
_refine_ls_extinction_method none
_refine_ls_goodness_of_fit_ref 1.238
_refine_ls_hydrogen_treatment mixed
_refine_ls_matrix_type full
_refine_ls_number_parameters 172
_refine_ls_number_reflns 2065
_refine_ls_number_restraints 0
_refine_ls_restrained_S_all 1.238
_refine_ls_R_factor_all 0.0550
_refine_ls_R_factor_gt 0.0442
_refine_ls_shift/su_max 0.000
_refine_ls_shift/su_mean 0.000
_refine_ls_structure_factor_coef Fsqd
_refine_ls_weighting_details 'calc w=1/[\s^2^(Fo^2^)+(0.0725P)^2^+1.3250P] where P=(Fo^2^+2Fc^2^)/3'
_refine_ls_weighting_scheme calc
_refine_ls_wR_factor_gt 0.1315
_refine_ls_wR_factor_ref 0.1374
_reflns_number_gt 1740
_reflns_number_total 2065
_reflns_threshold_expression >2\s(I)
_cod_data_source_file om400928k_si_002.cif
_cod_data_source_block crpy6_ct
_cod_original_cell_volume 1244.27(13)
_cod_original_sg_symbol_H-M 'P 21/a'
_cod_database_code 4082340

loop_
_symmetry_equiv_pos_as_xyz
'x, y, z'
'-x+1/2, y+1/2, -z'
'-x, -y, -z'
'x-1/2, -y-1/2, z'

loop_
_atom_site_label
_atom_site_type_symbol
_atom_site_fract_x
_atom_site_fract_y
_atom_site_fract_z
_atom_site_U_iso_or_equiv
_atom_site_adp_type
_atom_site_occupancy
_atom_site_symmetry_multiplicity
_atom_site_calc_flag
_atom_site_refinement_flags
Cr1 Cr 0.50855(5) 0.79727(8) 0.31631(5) 0.0169(2) Uani 1 1 d .
N1 N 0.4623(3) 0.7291(4) 0.1503(3) 0.0175(7) Uani 1 1 d .
O3 O 0.6395(2) 1.1094(4) 0.3110(2) 0.0288(7) Uani 1 1 d .
O4 O 0.3077(2) 1.0232(4) 0.2734(2) 0.0262(7) Uani 1 1 d .
C14 C 0.3855(3) 0.9364(5) 0.2862(3) 0.0203(8) Uani 1 1 d .
C5 C 0.6620(3) 0.6609(5) 0.4294(3) 0.0218(8) Uani 1 1 d .
H5 H 0.7390 0.6661 0.4409 0.026 Uiso 1 1 calc R
C13 C 0.5182(3) 0.8000(5) 0.0919(3) 0.0209(8) Uani 1 1 d .
H13 H 0.5788 0.8714 0.1277 0.025 Uiso 1 1 calc R
C1 C 0.4739(3) 0.5311(5) 0.3403(3) 0.0198(8) Uani 1 1 d .
C6 C 0.5920(3) 0.5454(5) 0.3561(3) 0.0212(9) Uani 1 1 d .
H6 H 0.6220 0.4768 0.3168 0.025 Uiso 1 1 calc R
C12 C 0.4909(3) 0.7731(5) -0.0173(3) 0.0244(9) Uani 1 1 d .
H12 H 0.5331 0.8236 -0.0530 0.029 Uiso 1 1 calc R
C3 C 0.5019(3) 0.7546(5) 0.4748(3) 0.0221(9) Uani 1 1 d .
H3 H 0.4720 0.8241 0.5137 0.027 Uiso 1 1 calc R
C4 C 0.6164(3) 0.7708(5) 0.4868(3) 0.0220(9) Uani 1 1 d .
H4 H 0.6621 0.8530 0.5321 0.026 Uiso 1 1 calc R
C2 C 0.4324(3) 0.6323(5) 0.4036(3) 0.0200(8) Uani 1 1 d .
H2 H 0.3577 0.6185 0.3986 0.024 Uiso 1 1 calc R
C9 C 0.3758(3) 0.6210(5) 0.0961(3) 0.0204(8) Uani 1 1 d .
C11 C 0.4001(3) 0.6701(5) -0.0727(3) 0.0252(9) Uani 1 1 d .
H11 H 0.3777 0.6531 -0.1469 0.030 Uiso 1 1 calc R
C15 C 0.5897(3) 0.9853(5) 0.3093(3) 0.0203(8) Uani 1 1 d .
C10 C 0.3432(3) 0.5928(5) -0.0144(3) 0.0224(8) Uani 1 1 d .
H10 H 0.2825 0.5212 -0.0497 0.027 Uiso 1 1 calc R
C8 C 0.3146(3) 0.5335(5) 0.1581(3) 0.0230(9) Uani 1 1 d .
H8A H 0.2553 0.4629 0.1087 0.028 Uiso 1 1 calc R
H8B H 0.2781 0.6170 0.1873 0.028 Uiso 1 1 calc R
C7 C 0.3937(3) 0.4241(5) 0.2520(3) 0.0238(9) Uani 1 1 d .
H7A H 0.3481 0.3564 0.2811 0.029 Uiso 1 1 calc R
H7B H 0.4369 0.3486 0.2249 0.029 Uiso 1 1 calc R

loop_
_atom_site_aniso_label
_atom_site_aniso_U_11
_atom_site_aniso_U_22
_atom_site_aniso_U_33
_atom_site_aniso_U_23
_atom_site_aniso_U_13
_atom_site_aniso_U_12
Cr1 0.0167(3) 0.0164(4) 0.0157(3) 0.0005(3) 0.0039(2) 0.0000(2)
N1 0.0188(15) 0.0147(17) 0.0170(15) 0.0005(13) 0.0044(12) 0.0022(13)
O3 0.0301(15) 0.0232(17) 0.0306(16) -0.0018(13) 0.0085(12) -0.0088(13)
O4 0.0222(14) 0.0252(16) 0.0276(15) 0.0005(13) 0.0054(11) 0.0060(12)
C14 0.0220(19) 0.022(2) 0.0146(17) 0.0003(17) 0.0046(15) -0.0049(17)
C5 0.0177(18) 0.021(2) 0.0213(19) 0.0064(17) 0.0013(15) 0.0029(16)
C13 0.0193(18) 0.019(2) 0.025(2) 0.0035(17) 0.0085(16) 0.0024(16)
C1 0.0240(19) 0.014(2) 0.0200(19) 0.0047(16) 0.0071(16) 0.0009(16)
C6 0.0218(19) 0.020(2) 0.0221(19) 0.0054(17) 0.0089(15) 0.0054(16)
C12 0.025(2) 0.026(2) 0.023(2) 0.0036(18) 0.0085(16) 0.0037(17)
C3 0.032(2) 0.017(2) 0.0182(19) 0.0018(17) 0.0104(17) 0.0031(17)
C4 0.027(2) 0.018(2) 0.0144(18) 0.0000(17) -0.0004(15) -0.0018(16)
C2 0.0219(19) 0.019(2) 0.0186(18) 0.0083(17) 0.0072(15) 0.0014(16)
C9 0.0178(18) 0.018(2) 0.0229(19) -0.0012(17) 0.0044(15) 0.0031(15)
C11 0.030(2) 0.023(2) 0.018(2) -0.0013(17) 0.0049(16) 0.0061(18)
C15 0.0179(18) 0.024(2) 0.0146(18) -0.0001(17) 0.0009(14) 0.0020(17)
C10 0.0218(19) 0.016(2) 0.025(2) -0.0049(17) 0.0028(15) 0.0007(16)
C8 0.0194(18) 0.022(2) 0.025(2) -0.0051(18) 0.0052(16) -0.0042(16)
C7 0.026(2) 0.021(2) 0.025(2) 0.0011(18) 0.0100(16) -0.0034(17)

loop_
_atom_type_symbol
_atom_type_description
_atom_type_scat_dispersion_real
_atom_type_scat_dispersion_imag
_atom_type_scat_source
C C 0.0181 0.0091 'International Tables Vol C Tables 4.2.6.8 and 6.1.1.4'
H H 0.0000 0.0000 'International Tables Vol C Tables 4.2.6.8 and 6.1.1.4'
Cr Cr -0.1635 2.4439 'International Tables Vol C Tables 4.2.6.8 and 6.1.1.4'
N N 0.0311 0.0180 'International Tables Vol C Tables 4.2.6.8 and 6.1.1.4'
O O 0.0492 0.0322 'International Tables Vol C Tables 4.2.6.8 and 6.1.1.4'

loop_
_geom_angle_atom_site_label_1
_geom_angle_atom_site_label_2
_geom_angle_atom_site_label_3
_geom_angle
C14 Cr1 C15 86.74(17)
C14 Cr1 N1 92.69(14)
C15 Cr1 N1 95.49(14)
C14 Cr1 C3 88.10(15)
C15 Cr1 C3 113.81(16)
N1 Cr1 C3 150.69(15)
C14 Cr1 C4 115.92(16)
C15 Cr1 C4 89.29(16)
N1 Cr1 C4 151.25(14)
C3 Cr1 C4 37.72(15)
C14 Cr1 C2 88.29(15)
C15 Cr1 C2 151.25(15)
N1 Cr1 C2 113.03(13)
C3 Cr1 C2 37.67(15)
C4 Cr1 C2 67.64(14)
C14 Cr1 C1 114.37(16)
C15 Cr1 C1 158.86(15)
N1 Cr1 C1 85.07(13)
C3 Cr1 C1 68.10(14)
C4 Cr1 C1 80.63(15)
C2 Cr1 C1 37.09(14)
C14 Cr1 C6 152.02(16)
C15 Cr1 C6 121.20(15)
N1 Cr1 C6 86.48(13)
C3 Cr1 C6 79.47(14)
C4 Cr1 C6 67.05(15)
C2 Cr1 C6 66.60(14)
C1 Cr1 C6 37.67(13)
C14 Cr1 C5 153.24(15)
C15 Cr1 C5 93.87(15)
N1 Cr1 C5 113.83(14)
C3 Cr1 C5 67.16(15)
C4 Cr1 C5 37.44(15)
C2 Cr1 C5 78.37(14)
C1 Cr1 C5 66.92(14)
C6 Cr1 C5 36.19(14)
C13 N1 C9 116.6(3)
C13 N1 Cr1 119.3(3)
C9 N1 Cr1 124.1(2)
O4 C14 Cr1 175.9(3)
C6 C5 C4 120.3(3)
C6 C5 Cr1 71.6(2)
C4 C5 Cr1 68.7(2)
C6 C5 H5 119.9
C4 C5 H5 119.9
Cr1 C5 H5 132.9
N1 C13 C12 124.2(4)
N1 C13 H13 117.9
C12 C13 H13 117.9
C2 C1 C6 118.2(3)
C2 C1 C7 120.0(3)
C6 C1 C7 121.5(3)
C2 C1 Cr1 71.1(2)
C6 C1 Cr1 72.1(2)
C7 C1 Cr1 123.0(3)
C5 C6 C1 120.6(3)
C5 C6 Cr1 72.2(2)
C1 C6 Cr1 70.2(2)
C5 C6 H6 119.7
C1 C6 H6 119.7
Cr1 C6 H6 130.6
C13 C12 C11 119.0(4)
C13 C12 H12 120.5
C11 C12 H12 120.5
C4 C3 C2 119.8(4)
C4 C3 Cr1 71.3(2)
C2 C3 Cr1 72.4(2)
C4 C3 H3 120.1
C2 C3 H3 120.1
Cr1 C3 H3 128.3
C3 C4 C5 119.6(4)
C3 C4 Cr1 70.9(2)
C5 C4 Cr1 73.8(2)
C3 C4 H4 120.2
C5 C4 H4 120.2
Cr1 C4 H4 127.0
C1 C2 C3 121.2(3)
C1 C2 Cr1 71.8(2)
C3 C2 Cr1 69.9(2)
C1 C2 H2 119.4
C3 C2 H2 119.4
Cr1 C2 H2 131.9
N1 C9 C10 121.4(3)
N1 C9 C8 118.7(3)
C10 C9 C8 119.9(3)
C12 C11 C10 118.0(4)
C12 C11 H11 121.0
C10 C11 H11 121.0
O3 C15 Cr1 175.1(3)
C11 C10 C9 120.7(4)
C11 C10 H10 119.6
C9 C10 H10 119.6
C9 C8 C7 113.2(3)
C9 C8 H8A 108.9
C7 C8 H8A 108.9
C9 C8 H8B 108.9
C7 C8 H8B 108.9
H8A C8 H8B 107.7
C1 C7 C8 111.0(3)
C1 C7 H7A 109.4
C8 C7 H7A 109.4
C1 C7 H7B 109.4
C8 C7 H7B 109.4
H7A C7 H7B 108.0

loop_
_geom_bond_atom_site_label_1
_geom_bond_atom_site_label_2
_geom_bond_distance
Cr1 C14 1.829(4)
Cr1 C15 1.838(4)
Cr1 N1 2.133(3)
Cr1 C3 2.171(4)
Cr1 C4 2.176(4)
Cr1 C2 2.203(4)
Cr1 C1 2.211(4)
Cr1 C6 2.235(4)
Cr1 C5 2.242(4)
N1 C13 1.356(5)
N1 C9 1.367(5)
O3 C15 1.168(5)
O4 C14 1.163(5)
C5 C6 1.390(6)
C5 C4 1.419(6)
C5 H5 0.9300
C13 C12 1.378(6)
C13 H13 0.9300
C1 C2 1.404(5)
C1 C6 1.436(5)
C1 C7 1.498(5)
C6 H6 0.9300
C12 C11 1.379(6)
C12 H12 0.9300
C3 C4 1.405(6)
C3 C2 1.412(6)
C3 H3 0.9300
C4 H4 0.9300
C2 H2 0.9300
C9 C10 1.389(5)
C9 C8 1.500(5)
C11 C10 1.386(6)
C11 H11 0.9300
C10 H10 0.9300
C8 C7 1.544(5)
C8 H8A 0.9700
C8 H8B 0.9700
C7 H7A 0.9700
C7 H7B 0.9700

loop_
_geom_torsion_atom_site_label_1
_geom_torsion_atom_site_label_2
_geom_torsion_atom_site_label_3
_geom_torsion_atom_site_label_4
_geom_torsion
C14 Cr1 N1 C13 102.2(3)
C15 Cr1 N1 C13 15.3(3)
C3 Cr1 N1 C13 -166.8(3)
C4 Cr1 N1 C13 -83.3(4)
C2 Cr1 N1 C13 -168.5(3)
C1 Cr1 N1 C13 -143.5(3)
C6 Cr1 N1 C13 -105.8(3)
C5 Cr1 N1 C13 -81.4(3)
C14 Cr1 N1 C9 -75.3(3)
C15 Cr1 N1 C9 -162.3(3)
C3 Cr1 N1 C9 15.6(5)
C4 Cr1 N1 C9 99.1(4)
C2 Cr1 N1 C9 14.0(3)
C1 Cr1 N1 C9 38.9(3)
C6 Cr1 N1 C9 76.7(3)
C5 Cr1 N1 C9 101.0(3)
C15 Cr1 C14 O4 -111(5)
N1 Cr1 C14 O4 154(5)
C3 Cr1 C14 O4 3(5)
C4 Cr1 C14 O4 -23(5)
C2 Cr1 C14 O4 41(5)
C1 Cr1 C14 O4 68(5)
C6 Cr1 C14 O4 66(5)
C5 Cr1 C14 O4 -18(5)
C14 Cr1 C5 C6 127.7(4)
C15 Cr1 C5 C6 -141.9(2)
N1 Cr1 C5 C6 -44.2(3)
C3 Cr1 C5 C6 103.9(3)
C4 Cr1 C5 C6 134.4(3)
C2 Cr1 C5 C6 66.1(2)
C1 Cr1 C5 C6 29.0(2)
C14 Cr1 C5 C4 -6.7(5)
C15 Cr1 C5 C4 83.8(3)
N1 Cr1 C5 C4 -178.5(2)
C3 Cr1 C5 C4 -30.5(2)
C2 Cr1 C5 C4 -68.3(2)
C1 Cr1 C5 C4 -105.4(3)
C6 Cr1 C5 C4 -134.4(3)
C9 N1 C13 C12 1.8(6)
Cr1 N1 C13 C12 -175.9(3)
C14 Cr1 C1 C2 -49.2(3)
C15 Cr1 C1 C2 127.6(4)
N1 Cr1 C1 C2 -139.9(2)
C3 Cr1 C1 C2 28.0(2)
C4 Cr1 C1 C2 65.1(2)
C6 Cr1 C1 C2 129.5(3)
C5 Cr1 C1 C2 101.6(2)
C14 Cr1 C1 C6 -178.7(2)
C15 Cr1 C1 C6 -1.9(5)
N1 Cr1 C1 C6 90.6(2)
C3 Cr1 C1 C6 -101.4(2)
C4 Cr1 C1 C6 -64.4(2)
C2 Cr1 C1 C6 -129.5(3)
C5 Cr1 C1 C6 -27.9(2)
C14 Cr1 C1 C7 64.9(3)
C15 Cr1 C1 C7 -118.3(4)
N1 Cr1 C1 C7 -25.8(3)
C3 Cr1 C1 C7 142.1(3)
C4 Cr1 C1 C7 179.2(3)
C2 Cr1 C1 C7 114.1(4)
C6 Cr1 C1 C7 -116.4(4)
C5 Cr1 C1 C7 -144.3(3)
C4 C5 C6 C1 -2.4(6)
Cr1 C5 C6 C1 -52.9(3)
C4 C5 C6 Cr1 50.5(3)
C2 C1 C6 C5 -2.2(5)
C7 C1 C6 C5 172.0(4)
Cr1 C1 C6 C5 53.8(3)
C2 C1 C6 Cr1 -56.0(3)
C7 C1 C6 Cr1 118.2(4)
C14 Cr1 C6 C5 -130.6(3)
C15 Cr1 C6 C5 46.0(3)
N1 Cr1 C6 C5 140.3(2)
C3 Cr1 C6 C5 -65.5(2)
C4 Cr1 C6 C5 -28.2(2)
C2 Cr1 C6 C5 -102.7(2)
C1 Cr1 C6 C5 -133.2(3)
C14 Cr1 C6 C1 2.6(4)
C15 Cr1 C6 C1 179.2(2)
N1 Cr1 C6 C1 -86.5(2)
C3 Cr1 C6 C1 67.7(2)
C4 Cr1 C6 C1 105.0(2)
C2 Cr1 C6 C1 30.5(2)
C5 Cr1 C6 C1 133.2(3)
N1 C13 C12 C11 1.1(6)
C14 Cr1 C3 C4 -139.3(3)
C15 Cr1 C3 C4 -53.7(3)
N1 Cr1 C3 C4 128.6(3)
C2 Cr1 C3 C4 131.1(4)
C1 Cr1 C3 C4 103.5(3)
C6 Cr1 C3 C4 65.9(2)
C5 Cr1 C3 C4 30.3(2)
C14 Cr1 C3 C2 89.7(2)
C15 Cr1 C3 C2 175.3(2)
N1 Cr1 C3 C2 -2.5(4)
C4 Cr1 C3 C2 -131.1(4)
C1 Cr1 C3 C2 -27.6(2)
C6 Cr1 C3 C2 -65.2(2)
C5 Cr1 C3 C2 -100.8(3)
C2 C3 C4 C5 -1.7(6)
Cr1 C3 C4 C5 -57.6(3)
C2 C3 C4 Cr1 55.9(3)
C6 C5 C4 C3 4.4(6)
Cr1 C5 C4 C3 56.2(3)
C6 C5 C4 Cr1 -51.8(3)
C14 Cr1 C4 C3 46.5(3)
C15 Cr1 C4 C3 132.5(3)
N1 Cr1 C4 C3 -127.3(3)
C2 Cr1 C4 C3 -29.9(2)
C1 Cr1 C4 C3 -66.1(2)
C6 Cr1 C4 C3 -102.9(3)
C5 Cr1 C4 C3 -130.2(4)
C14 Cr1 C4 C5 176.7(2)
C15 Cr1 C4 C5 -97.3(2)
N1 Cr1 C4 C5 2.8(4)
C3 Cr1 C4 C5 130.2(4)
C2 Cr1 C4 C5 100.3(3)
C1 Cr1 C4 C5 64.0(2)
C6 Cr1 C4 C5 27.3(2)
C6 C1 C2 C3 4.9(6)
C7 C1 C2 C3 -169.4(4)
Cr1 C1 C2 C3 -51.5(3)
C6 C1 C2 Cr1 56.5(3)
C7 C1 C2 Cr1 -117.8(3)
C4 C3 C2 C1 -3.0(6)
Cr1 C3 C2 C1 52.4(3)
C4 C3 C2 Cr1 -55.4(3)
C14 Cr1 C2 C1 136.4(2)
C15 Cr1 C2 C1 -143.6(3)
N1 Cr1 C2 C1 44.2(2)
C3 Cr1 C2 C1 -134.5(3)
C4 Cr1 C2 C1 -104.6(2)
C6 Cr1 C2 C1 -30.9(2)
C5 Cr1 C2 C1 -67.0(2)
C14 Cr1 C2 C3 -89.1(2)
C15 Cr1 C2 C3 -9.0(4)
N1 Cr1 C2 C3 178.7(2)
C4 Cr1 C2 C3 29.9(2)
C1 Cr1 C2 C3 134.5(3)
C6 Cr1 C2 C3 103.6(3)
C5 Cr1 C2 C3 67.5(2)
C13 N1 C9 C10 -3.4(5)
Cr1 N1 C9 C10 174.3(3)
C13 N1 C9 C8 177.4(3)
Cr1 N1 C9 C8 -5.0(5)
C13 C12 C11 C10 -2.6(6)
C14 Cr1 C15 O3 61(4)
N1 Cr1 C15 O3 153(4)
C3 Cr1 C15 O3 -26(4)
C4 Cr1 C15 O3 -55(4)
C2 Cr1 C15 O3 -20(4)
C1 Cr1 C15 O3 -116(4)
C6 Cr1 C15 O3 -118(4)
C5 Cr1 C15 O3 -93(4)
C12 C11 C10 C9 1.1(6)
N1 C9 C10 C11 2.0(6)
C8 C9 C10 C11 -178.8(4)
N1 C9 C8 C7 -59.4(5)
C10 C9 C8 C7 121.3(4)
C2 C1 C7 C8 68.8(4)
C6 C1 C7 C8 -105.3(4)
Cr1 C1 C7 C8 -17.2(4)
C9 C8 C7 C1 68.7(4)
